data_7158001
loop_
_publ_author_name
'Kong, Xiang-Kai'
'Xiong, Zhi-Min'
'Zhi, Xiang'
'Meng, Xue-Ling'
'Zhao, Jing-Feng'
'Chen, Wen'
'Zhang, Hongbin'

_publ_section_title
;
 Lewis acid mediated cyclization: synthesis of 2 spirocyclohexylindolines.
;
_journal_issue 18
_journal_name_full 'Organic &amp; biomolecular chemistry'
_journal_page_first 4043
_journal_page_last 4047
_journal_paper_doi 10.1039/d1ob00293g
_journal_volume 19
_journal_year 2021
_chemical_absolute_configuration ad
_chemical_formula_moiety 'C25 H35 N O7'
_chemical_formula_sum 'C25 H35 N O7'
_chemical_formula_weight 461.54
_space_group_crystal_system orthorhombic
_space_group_IT_number 19
_space_group_name_Hall 'P 2ac 2ab'
_space_group_name_H-M_alt 'P 21 21 21'
_atom_sites_solution_hydrogens geom
_audit_block_doi 10.5517/ccdc.csd.cc26s4kq
_audit_update_record
;
2020-12-08 deposited with the CCDC.	2021-03-29 downloaded from the CCDC.
;
_cell_angle_alpha 90
_cell_angle_beta 90
_cell_angle_gamma 90
_cell_formula_units_Z 12
_cell_length_a 10.8971(2)
_cell_length_b 17.1101(3)
_cell_length_c 39.2778(7)
_cell_measurement_reflns_used 9309
_cell_measurement_temperature 100.(2)
_cell_measurement_theta_max 72.3188
_cell_measurement_theta_min 2.2497
_cell_volume 7323.4(2)
_computing_cell_refinement 'SAINT V8.38A (Bruker AXS Inc., 2017)'
_computing_data_collection 'Bruker Instrument Service vV6.2.9'
_computing_data_reduction 'SAINT V8.38A (Bruker AXS Inc., 2017)'
_computing_molecular_graphics 'shelXle (C.B. Huebschle, rev 882)'
_computing_structure_refinement 'SHELXL-2017/1 (Sheldrick, 2017)'
_computing_structure_solution 'SHELXT 2014/5 (Sheldrick, 2014)'
_diffrn_ambient_temperature 100.(2)
_diffrn_detector_area_resol_mean 7.3910
_diffrn_measured_fraction_theta_full 0.999
_diffrn_measured_fraction_theta_max 0.999
_diffrn_measurement_device_type 'Bruker D8 QUEST PHOTON II'
_diffrn_radiation_monochromator 'Helixos MX multilayer Optic'
_diffrn_radiation_type 'Cu K\a'
_diffrn_radiation_wavelength 1.54178
_diffrn_reflns_av_R_equivalents 0.0390
_diffrn_reflns_av_unetI/netI 0.0165
_diffrn_reflns_limit_h_max 13
_diffrn_reflns_limit_h_min -12
_diffrn_reflns_limit_k_max 21
_diffrn_reflns_limit_k_min -21
_diffrn_reflns_limit_l_max 47
_diffrn_reflns_limit_l_min -48
_diffrn_reflns_number 147122
_diffrn_reflns_theta_full 72.31
_diffrn_reflns_theta_max 72.31
_diffrn_reflns_theta_min 2.25
_diffrn_source 'Ius Diamond'
_diffrn_source_type Microfocus
_exptl_absorpt_coefficient_mu 0.749
_exptl_absorpt_correction_T_max 0.89
_exptl_absorpt_correction_T_min 0.76
_exptl_absorpt_correction_type multi-scan
_exptl_absorpt_process_details
;
SADABS-2016/2 - Bruker AXS area detector scaling and absorption correction
;
_exptl_crystal_colour 'clear light colourless'
_exptl_crystal_density_diffrn 1.256
_exptl_crystal_density_method 'not measured'
_exptl_crystal_description block
_exptl_crystal_F_000 2976
_exptl_crystal_size_max 0.270
_exptl_crystal_size_mid 0.180
_exptl_crystal_size_min 0.160
_refine_diff_density_max 0.440
_refine_diff_density_min -0.412
_refine_ls_abs_structure_details
;

Flack x determined using 6260 quotients [(I+)-(I-)]/[(I+)+(I-)]
(Parsons, Flack and Wagner, Acta Cryst. B69 (2013) 249-259).
;
_refine_ls_abs_structure_Flack 0.010(19)
_refine_ls_extinction_method none
_refine_ls_goodness_of_fit_ref 1.032
_refine_ls_hydrogen_treatment constr
_refine_ls_matrix_type full
_refine_ls_number_parameters 916
_refine_ls_number_reflns 14487
_refine_ls_number_restraints 0
_refine_ls_restrained_S_all 1.032
_refine_ls_R_factor_all 0.0288
_refine_ls_R_factor_gt 0.0282
_refine_ls_shift/su_max 0.001
_refine_ls_shift/su_mean 0.000
_refine_ls_structure_factor_coef Fsqd
_refine_ls_weighting_details 'w=1/[\s^2^(Fo^2^)+(0.0463P)^2^+1.3726P] where P=(Fo^2^+2Fc^2^)/3'
_refine_ls_weighting_scheme calc
_refine_ls_wR_factor_gt 0.0750
_refine_ls_wR_factor_ref 0.0756
_reflns_number_gt 14209
_reflns_number_total 14487
_reflns_threshold_expression 'I > 2\s(I)'
_cod_data_source_file d1ob00293g2.cif
_cod_data_source_block zhb_kxk6
_cod_depositor_comments
;
The following automatic conversions were performed:

data item '_exptl_absorpt_correction_type' value 'Multi-Scan' was
changed to 'multi-scan' in accordance with the
/home/data/users/saulius/crontab/automatic-downloads/rss-feeds/RSC/lib/dictionaries/cif_core.dic
dictionary named 'cif_core.dic' version 2.4.2 last updated on
2011-04-26.

Automatic conversion script
Id: cif_fix_values 7556 2019-12-06 15:28:31Z antanas 

 Adding full bibliography for 7157995--7158001.cif.
;
_cod_database_code 7158001

loop_
_space_group_symop_operation_xyz
'x, y, z'
'x+1/2, -y+1/2, -z'
'-x, y+1/2, -z+1/2'
'-x+1/2, -y, z+1/2'

loop_
_atom_site_type_symbol
_atom_site_label
_atom_site_fract_x
_atom_site_fract_y
_atom_site_fract_z
_atom_site_U_iso_or_equiv
_atom_site_adp_type
_atom_site_calc_flag
_atom_site_refinement_flags_adp
_atom_site_refinement_flags_occupancy
_atom_site_refinement_flags_posn
_atom_site_occupancy
_atom_site_disorder_assembly
_atom_site_disorder_group
O O1 0.53147(11) 0.48684(7) 0.19192(3) 0.0193(2) Uani d . . . 1 . .
O O2 0.71253(11) 0.47360(7) 0.25061(3) 0.0194(2) Uani d . . . 1 . .
O O3 0.67271(11) 0.24456(7) 0.13298(3) 0.0226(3) Uani d . . . 1 . .
H H14 0.719859 0.207091 0.137425 0.034 Uiso calc U . R 1 . .
O O4 0.77558(10) 0.39472(7) 0.20785(3) 0.0194(2) Uani d . . . 1 . .
O O5 0.77757(10) 0.30097(7) 0.26777(3) 0.0167(2) Uani d . . . 1 . .
O O6 0.59360(11) 0.26269(8) 0.28858(3) 0.0255(3) Uani d . . . 1 . .
O O7 0.35440(11) 0.43383(7) 0.17459(3) 0.0235(3) Uani d . . . 1 . .
O O8 0.27736(10) 0.19926(7) 0.05617(3) 0.0152(2) Uani d . . . 1 . .
O O9 0.01547(11) 0.05355(7) 0.14564(3) 0.0214(3) Uani d . . . 1 . .
O O10 0.09891(10) 0.20698(8) 0.02712(3) 0.0243(3) Uani d . . . 1 . .
O O11 0.20664(10) 0.03254(7) 0.08513(3) 0.0207(3) Uani d . . . 1 . .
O O12 0.26887(10) 0.12524(7) 0.12234(3) 0.0182(2) Uani d . . . 1 . .
O O13 0.17590(11) 0.31147(8) 0.18256(3) 0.0262(3) Uani d . . . 1 . .
H H40 0.223846 0.34973 0.180944 0.039 Uiso calc U . R 1 . .
O O14 -0.15861(11) 0.12125(8) 0.15383(3) 0.0249(3) Uani d . . . 1 . .
O O15 1.20997(10) 0.05702(7) 0.41454(3) 0.0192(2) Uani d . . . 1 . .
O O16 1.00880(11) 0.03751(7) 0.46875(3) 0.0195(2) Uani d . . . 1 . .
O O17 1.15865(10) 0.27767(7) 0.52923(3) 0.0211(2) Uani d . . . 1 . .
H H82 1.202953 0.316957 0.52557 0.032 Uiso calc U . R 1 . .
O O18 1.27419(10) 0.22759(7) 0.39294(3) 0.0166(2) Uani d . . . 1 . .
O O19 1.09043(11) 0.27661(8) 0.37680(3) 0.0235(3) Uani d . . . 1 . .
O O20 1.27023(10) 0.14188(7) 0.45531(3) 0.0179(2) Uani d . . . 1 . .
O O21 0.83282(11) 0.09628(7) 0.48326(3) 0.0220(3) Uani d . . . 1 . .
N N1 0.41852(12) 0.29110(8) 0.22504(4) 0.0164(3) Uani d . . . 1 . .
H H15 0.373269 0.249981 0.220195 0.02 Uiso calc U . R 1 . .
N N2 -0.07157(12) 0.23471(8) 0.09224(4) 0.0163(3) Uani d . . . 1 . .
H H62 -0.10941 0.280146 0.091934 0.02 Uiso calc U . R 1 . .
N N3 0.90687(12) 0.23350(8) 0.43555(3) 0.0151(3) Uani d . . . 1 . .
H H83 0.857511 0.272492 0.440634 0.018 Uiso calc U . R 1 . .
C C1 0.46491(17) 0.55668(11) 0.20177(5) 0.0253(4) Uani d . . . 1 . .
H H3 0.432357 0.582426 0.181398 0.038 Uiso calc U . R 1 . .
H H4 0.520447 0.592454 0.213705 0.038 Uiso calc U . R 1 . .
H H1 0.396961 0.542356 0.21688 0.038 Uiso calc U . R 1 . .
C C2 0.46279(15) 0.42718(10) 0.18078(4) 0.0167(3) Uani d . . . 1 . .
C C3 0.53658(14) 0.35263(9) 0.17731(4) 0.0146(3) Uani d . . . 1 . .
H H5 0.622122 0.367036 0.170557 0.017 Uiso calc U . R 1 . .
C C4 0.54300(14) 0.30631(9) 0.21198(4) 0.0143(3) Uani d . . . 1 . .
C C5 0.60042(14) 0.35713(9) 0.24228(4) 0.0140(3) Uani d . . . 1 . .
C C6 0.70605(14) 0.41076(10) 0.23072(4) 0.0155(3) Uani d . . . 1 . .
C C7 0.81368(16) 0.53125(11) 0.24671(5) 0.0247(4) Uani d . . . 1 . .
C C8 0.7757(2) 0.59568(13) 0.27131(7) 0.0401(5) Uani d . . . 1 . .
H H23 0.695389 0.616377 0.26458 0.06 Uiso calc U . R 1 . .
H H24 0.836616 0.637769 0.270746 0.06 Uiso calc U . R 1 . .
H H2 0.770522 0.574335 0.294416 0.06 Uiso calc U . R 1 . .
C C9 0.48111(15) 0.30203(10) 0.14876(4) 0.0179(3) Uani d . . . 1 . .
H H35 0.394373 0.290369 0.154271 0.021 Uiso calc U . R 1 . .
H H6 0.482634 0.331782 0.127144 0.021 Uiso calc U . R 1 . .
C C10 0.55048(15) 0.22579(10) 0.14404(4) 0.0201(3) Uani d . . . 1 . .
H H7 0.508784 0.19356 0.126234 0.024 Uiso calc U . R 1 . .
C C11 0.55356(16) 0.18080(10) 0.17731(5) 0.0209(3) Uani d . . . 1 . .
H H8 0.601396 0.132134 0.174166 0.025 Uiso calc U . R 1 . .
H H34 0.468905 0.166065 0.183821 0.025 Uiso calc U . R 1 . .
C C12 0.61115(15) 0.22924(10) 0.20582(4) 0.0183(3) Uani d . . . 1 . .
H H9 0.697612 0.240733 0.199926 0.022 Uiso calc U . R 1 . .
H H10 0.610937 0.198217 0.227101 0.022 Uiso calc U . R 1 . .
C C13 0.48644(14) 0.39412(10) 0.25771(4) 0.0160(3) Uani d . . . 1 . .
C C14 0.47125(16) 0.45388(11) 0.28116(4) 0.0215(3) Uani d . . . 1 . .
H H11 0.540463 0.480933 0.289961 0.026 Uiso calc U . R 1 . .
C C15 0.35274(17) 0.47385(11) 0.29171(5) 0.0258(4) Uani d . . . 1 . .
H H12 0.34112 0.51491 0.307665 0.031 Uiso calc U . R 1 . .
C C16 0.25212(16) 0.43379(12) 0.27891(5) 0.0246(4) Uani d . . . 1 . .
H H13 0.171982 0.448857 0.285806 0.03 Uiso calc U . R 1 . .
C C17 0.26594(15) 0.37231(11) 0.25629(4) 0.0206(3) Uani d . . . 1 . .
H H16 0.196757 0.344598 0.247867 0.025 Uiso calc U . R 1 . .
C C18 0.38421(15) 0.35248(10) 0.24630(4) 0.0163(3) Uani d . . . 1 . .
C C19 0.93278(17) 0.49299(12) 0.25803(6) 0.0306(4) Uani d . . . 1 . .
H H17 0.924493 0.474951 0.2816 0.046 Uiso calc U . R 1 . .
H H18 0.999812 0.531028 0.256566 0.046 Uiso calc U . R 1 . .
H H19 0.950817 0.448343 0.243228 0.046 Uiso calc U . R 1 . .
C C20 0.82086(19) 0.56149(13) 0.21043(6) 0.0353(5) Uani d . . . 1 . .
H H20 0.854668 0.520715 0.195635 0.053 Uiso calc U . R 1 . .
H H21 0.874069 0.607636 0.209685 0.053 Uiso calc U . R 1 . .
H H22 0.73847 0.57566 0.202559 0.053 Uiso calc U . R 1 . .
C C21 0.65555(14) 0.30054(10) 0.26949(4) 0.0164(3) Uani d . . . 1 . .
C C22 0.85336(15) 0.25067(10) 0.29028(4) 0.0182(3) Uani d . . . 1 . .
C C23 0.98289(15) 0.27310(11) 0.28006(5) 0.0242(4) Uani d . . . 1 . .
H H26 0.994086 0.263685 0.255643 0.036 Uiso calc U . R 1 . .
H H25 1.041798 0.241523 0.292947 0.036 Uiso calc U . R 1 . .
H H27 0.996459 0.328583 0.284975 0.036 Uiso calc U . R 1 . .
C C24 0.82990(18) 0.27052(13) 0.32727(5) 0.0290(4) Uani d . . . 1 . .
H H29 0.835417 0.327229 0.330435 0.044 Uiso calc U . R 1 . .
H H28 0.891352 0.244616 0.341576 0.044 Uiso calc U . R 1 . .
H H30 0.747763 0.252574 0.33376 0.044 Uiso calc U . R 1 . .
C C25 0.82821(17) 0.16552(11) 0.28156(5) 0.0266(4) Uani d . . . 1 . .
H H33 0.74281 0.152828 0.287087 0.04 Uiso calc U . R 1 . .
H H31 0.88323 0.131862 0.294766 0.04 Uiso calc U . R 1 . .
H H32 0.842392 0.157036 0.257197 0.04 Uiso calc U . R 1 . .
C C26 0.35035(16) 0.18822(11) -0.00299(4) 0.0229(4) Uani d . . . 1 . .
H H48 0.36946 0.133616 0.002352 0.034 Uiso calc U . R 1 . .
H H47 0.410624 0.208402 -0.019289 0.034 Uiso calc U . R 1 . .
H H36 0.268028 0.191436 -0.012937 0.034 Uiso calc U . R 1 . .
C C27 0.35492(14) 0.23679(10) 0.02953(4) 0.0165(3) Uani d . . . 1 . .
C C28 0.15718(14) 0.18933(9) 0.05184(4) 0.0148(3) Uani d . . . 1 . .
C C29 0.09869(14) 0.15129(9) 0.08414(4) 0.0129(3) Uani d . . . 1 . .
C C30 0.04829(13) 0.21859(9) 0.10823(4) 0.0142(3) Uani d . . . 1 . .
C C31 0.03263(14) 0.19131(10) 0.14630(4) 0.0168(3) Uani d . . . 1 . .
H H70 0.1155 0.177235 0.155355 0.02 Uiso calc U . R 1 . .
C C32 -0.04885(15) 0.12011(11) 0.14903(4) 0.0187(3) Uani d . . . 1 . .
C C33 -0.05688(18) -0.01684(11) 0.14215(5) 0.0291(4) Uani d . . . 1 . .
H H38 -0.106746 -0.024333 0.162653 0.044 Uiso calc U . R 1 . .
H H39 -0.002179 -0.061784 0.139153 0.044 Uiso calc U . R 1 . .
H H37 -0.110738 -0.01212 0.122273 0.044 Uiso calc U . R 1 . .
C C34 -0.11472(14) 0.16547(10) 0.07766(4) 0.0157(3) Uani d . . . 1 . .
C C35 -0.23481(15) 0.14892(11) 0.06829(4) 0.0187(3) Uani d . . . 1 . .
H H61 -0.298742 0.185801 0.071786 0.022 Uiso calc U . R 1 . .
C C36 -0.25824(15) 0.07644(11) 0.05362(4) 0.0218(4) Uani d . . . 1 . .
H H41 -0.339867 0.06328 0.047354 0.026 Uiso calc U . R 1 . .
C C37 -0.16479(16) 0.02310(11) 0.04797(5) 0.0239(4) Uani d . . . 1 . .
H H42 -0.182978 -0.025877 0.037757 0.029 Uiso calc U . R 1 . .
C C38 -0.04405(15) 0.04066(10) 0.05716(4) 0.0200(3) Uani d . . . 1 . .
H H43 0.020277 0.004517 0.052854 0.024 Uiso calc U . R 1 . .
C C39 -0.01974(14) 0.11190(10) 0.07271(4) 0.0151(3) Uani d . . . 1 . .
C C40 0.31518(17) 0.32059(11) 0.02383(5) 0.0247(4) Uani d . . . 1 . .
H H44 0.231125 0.32141 0.014969 0.037 Uiso calc U . R 1 . .
H H45 0.370382 0.345488 0.007393 0.037 Uiso calc U . R 1 . .
H H46 0.318309 0.3491 0.045457 0.037 Uiso calc U . R 1 . .
C C41 0.48113(15) 0.23304(12) 0.04567(5) 0.0243(4) Uani d . . . 1 . .
H H49 0.481226 0.263361 0.066834 0.036 Uiso calc U . R 1 . .
H H50 0.541922 0.254838 0.029919 0.036 Uiso calc U . R 1 . .
H H51 0.501851 0.178509 0.050677 0.036 Uiso calc U . R 1 . .
C C42 0.20071(14) 0.10184(9) 0.10049(4) 0.0144(3) Uani d . . . 1 . .
C C43 0.30770(16) -0.02272(10) 0.09306(6) 0.0267(4) Uani d . . . 1 . .
C C44 0.3131(2) -0.03989(14) 0.13106(7) 0.0424(6) Uani d . . . 1 . .
H H53 0.34741 0.005345 0.143047 0.064 Uiso calc U . R 1 . .
H H52 0.365228 -0.085661 0.135048 0.064 Uiso calc U . R 1 . .
H H54 0.230171 -0.05041 0.13955 0.064 Uiso calc U . R 1 . .
C C45 0.2705(2) -0.09440(13) 0.07276(9) 0.0557(8) Uani d . . . 1 . .
H H55 0.191332 -0.113752 0.081063 0.084 Uiso calc U . R 1 . .
H H56 0.332854 -0.135207 0.075485 0.084 Uiso calc U . R 1 . .
H H57 0.263344 -0.080528 0.048637 0.084 Uiso calc U . R 1 . .
C C46 0.42664(17) 0.01163(12) 0.07979(6) 0.0293(4) Uani d . . . 1 . .
H H60 0.417377 0.02469 0.055631 0.044 Uiso calc U . R 1 . .
H H59 0.492852 -0.026627 0.082498 0.044 Uiso calc U . R 1 . .
H H58 0.446593 0.059028 0.092652 0.044 Uiso calc U . R 1 . .
C C47 0.12890(14) 0.29184(9) 0.10792(4) 0.0170(3) Uani d . . . 1 . .
H H63 0.212283 0.277855 0.115859 0.02 Uiso calc U . R 1 . .
H H64 0.135917 0.31123 0.084252 0.02 Uiso calc U . R 1 . .
C C48 0.07829(16) 0.35698(10) 0.13039(5) 0.0226(4) Uani d . . . 1 . .
H H69 0.135556 0.401887 0.129915 0.027 Uiso calc U . R 1 . .
H H65 -0.001381 0.374789 0.12108 0.027 Uiso calc U . R 1 . .
C C49 0.06047(16) 0.33072(11) 0.16693(5) 0.0235(4) Uani d . . . 1 . .
H H66 0.020182 0.373576 0.180147 0.028 Uiso calc U . R 1 . .
C C50 -0.01952(15) 0.25778(11) 0.16837(4) 0.0217(4) Uani d . . . 1 . .
H H68 -0.103193 0.27091 0.160381 0.026 Uiso calc U . R 1 . .
H H67 -0.025768 0.239779 0.192258 0.026 Uiso calc U . R 1 . .
C C51 1.32456(19) -0.02084(12) 0.45794(6) 0.0339(5) Uani d . . . 1 . .
H H104 1.365756 0.022126 0.46984 0.051 Uiso calc U . R 1 . .
H H103 1.373545 -0.068601 0.460176 0.051 Uiso calc U . R 1 . .
H H71 1.243271 -0.029296 0.467962 0.051 Uiso calc U . R 1 . .
C C52 1.31070(16) -0.00023(10) 0.42035(5) 0.0240(4) Uani d . . . 1 . .
C C53 1.20205(14) 0.12251(10) 0.43264(4) 0.0144(3) Uani d . . . 1 . .
C C54 1.09625(14) 0.17448(9) 0.41995(4) 0.0133(3) Uani d . . . 1 . .
C C55 1.02975(13) 0.22105(9) 0.45006(4) 0.0130(3) Uani d . . . 1 . .
C C56 1.02110(14) 0.17156(9) 0.48395(4) 0.0140(3) Uani d . . . 1 . .
H H105 1.10578 0.15455 0.490386 0.017 Uiso calc U . R 1 . .
C C57 0.94299(15) 0.09918(10) 0.47884(4) 0.0160(3) Uani d . . . 1 . .
C C58 0.93754(18) -0.03008(11) 0.45856(5) 0.0268(4) Uani d . . . 1 . .
H H73 0.89095 -0.049631 0.478126 0.04 Uiso calc U . R 1 . .
H H74 0.992828 -0.071097 0.45031 0.04 Uiso calc U . R 1 . .
H H72 0.880668 -0.015218 0.440347 0.04 Uiso calc U . R 1 . .
C C59 1.09165(15) 0.29978(9) 0.45774(4) 0.0166(3) Uani d . . . 1 . .
H H81 1.179096 0.290563 0.463268 0.02 Uiso calc U . R 1 . .
H H75 1.088368 0.332942 0.437103 0.02 Uiso calc U . R 1 . .
C C60 1.03109(15) 0.34350(10) 0.48734(4) 0.0185(3) Uani d . . . 1 . .
H H76 1.07469 0.393457 0.491256 0.022 Uiso calc U . R 1 . .
H H80 0.944908 0.355708 0.481399 0.022 Uiso calc U . R 1 . .
C C61 1.03405(14) 0.29492(10) 0.51964(4) 0.0174(3) Uani d . . . 1 . .
H H77 0.992918 0.324324 0.538457 0.021 Uiso calc U . R 1 . .
C C62 0.96716(14) 0.21860(10) 0.51367(4) 0.0170(3) Uani d . . . 1 . .
H H78 0.879685 0.229771 0.508911 0.02 Uiso calc U . R 1 . .
H H79 0.971144 0.186635 0.534648 0.02 Uiso calc U . R 1 . .
C C63 0.88084(14) 0.17391(10) 0.41249(4) 0.0157(3) Uani d . . . 1 . .
C C64 0.98809(14) 0.13651(9) 0.40192(4) 0.0151(3) Uani d . . . 1 . .
C C65 0.98378(16) 0.08075(10) 0.37622(4) 0.0189(3) Uani d . . . 1 . .
H H84 1.056909 0.057117 0.368013 0.023 Uiso calc U . R 1 . .
C C66 0.86955(17) 0.06014(10) 0.36271(4) 0.0220(4) Uani d . . . 1 . .
H H87 0.864919 0.022597 0.344932 0.026 Uiso calc U . R 1 . .
C C67 0.76291(16) 0.09418(11) 0.37509(5) 0.0228(4) Uani d . . . 1 . .
H H85 0.685724 0.077637 0.366459 0.027 Uiso calc U . R 1 . .
C C68 0.76702(15) 0.15201(11) 0.39989(4) 0.0199(3) Uani d . . . 1 . .
H H86 0.693935 0.175887 0.407994 0.024 Uiso calc U . R 1 . .
C C69 1.15216(14) 0.23340(10) 0.39380(4) 0.0153(3) Uani d . . . 1 . .
C C70 1.34810(14) 0.27576(10) 0.36902(4) 0.0179(3) Uani d . . . 1 . .
C C71 1.31341(18) 0.25630(15) 0.33262(5) 0.0338(5) Uani d . . . 1 . .
H H89 1.312528 0.199441 0.329632 0.051 Uiso calc U . R 1 . .
H H88 1.373524 0.279464 0.317041 0.051 Uiso calc U . R 1 . .
H H90 1.231763 0.277425 0.327646 0.051 Uiso calc U . R 1 . .
C C72 1.33204(18) 0.36120(11) 0.37788(6) 0.0307(4) Uani d . . . 1 . .
H H93 1.247195 0.377002 0.373289 0.046 Uiso calc U . R 1 . .
H H91 1.388056 0.392799 0.364044 0.046 Uiso calc U . R 1 . .
H H92 1.350453 0.369144 0.402058 0.046 Uiso calc U . R 1 . .
C C73 1.47790(15) 0.24905(11) 0.37666(5) 0.0260(4) Uani d . . . 1 . .
H H94 1.497401 0.260156 0.400534 0.039 Uiso calc U . R 1 . .
H H95 1.535531 0.276996 0.361877 0.039 Uiso calc U . R 1 . .
H H96 1.484636 0.192731 0.372519 0.039 Uiso calc U . R 1 . .
C C74 1.26601(19) -0.07037(12) 0.40007(7) 0.0400(6) Uani d . . . 1 . .
H H97 1.188902 -0.089512 0.409836 0.06 Uiso calc U . R 1 . .
H H98 1.327858 -0.111905 0.400966 0.06 Uiso calc U . R 1 . .
H H99 1.252477 -0.054909 0.376344 0.06 Uiso calc U . R 1 . .
C C75 1.42806(17) 0.03329(11) 0.40541(6) 0.0288(4) Uani d . . . 1 . .
H H101 1.415727 0.044474 0.381184 0.043 Uiso calc U . R 1 . .
H H100 1.494748 -0.004657 0.408042 0.043 Uiso calc U . R 1 . .
H H102 1.449396 0.081682 0.417379 0.043 Uiso calc U . R 1 . .

loop_
_atom_site_aniso_label
_atom_site_aniso_U_11
_atom_site_aniso_U_22
_atom_site_aniso_U_33
_atom_site_aniso_U_12
_atom_site_aniso_U_13
_atom_site_aniso_U_23
O1 0.0180(6) 0.0163(6) 0.0236(6) 0.0025(5) -0.0036(5) -0.0007(5)
O2 0.0141(5) 0.0199(6) 0.0244(6) -0.0044(5) -0.0006(5) 0.0019(5)
O3 0.0195(6) 0.0232(6) 0.0249(6) 0.0020(5) 0.0079(5) -0.0023(5)
O4 0.0124(5) 0.0273(6) 0.0186(6) -0.0013(5) 0.0012(4) 0.0045(5)
O5 0.0103(5) 0.0211(6) 0.0187(5) 0.0007(4) -0.0012(4) 0.0067(5)
O6 0.0151(5) 0.0361(7) 0.0254(6) -0.0010(5) 0.0021(5) 0.0148(6)
O7 0.0166(6) 0.0233(6) 0.0306(7) 0.0052(5) -0.0069(5) -0.0009(5)
O8 0.0096(5) 0.0211(6) 0.0149(5) -0.0014(4) 0.0007(4) 0.0031(4)
O9 0.0184(6) 0.0203(6) 0.0256(6) -0.0021(5) 0.0012(5) 0.0040(5)
O10 0.0146(5) 0.0380(7) 0.0203(6) -0.0002(5) -0.0026(5) 0.0080(5)
O11 0.0120(5) 0.0164(6) 0.0338(7) 0.0038(4) -0.0026(5) -0.0020(5)
O12 0.0125(5) 0.0232(6) 0.0190(6) 0.0020(5) -0.0026(4) 0.0020(5)
O13 0.0184(6) 0.0323(7) 0.0280(7) -0.0016(5) -0.0071(5) -0.0090(6)
O14 0.0161(6) 0.0309(7) 0.0278(7) -0.0023(5) 0.0048(5) 0.0013(5)
O15 0.0136(5) 0.0171(5) 0.0269(6) 0.0035(5) -0.0010(5) -0.0031(5)
O16 0.0178(5) 0.0157(6) 0.0249(6) -0.0012(5) 0.0001(5) 0.0004(5)
O17 0.0139(5) 0.0258(6) 0.0236(6) -0.0008(5) -0.0049(5) -0.0015(5)
O18 0.0113(5) 0.0194(5) 0.0192(6) -0.0019(4) 0.0027(4) 0.0040(5)
O19 0.0161(5) 0.0293(7) 0.0250(6) -0.0001(5) -0.0003(5) 0.0112(5)
O20 0.0120(5) 0.0224(6) 0.0193(6) 0.0018(4) -0.0009(4) 0.0002(5)
O21 0.0149(6) 0.0225(6) 0.0285(6) -0.0041(5) 0.0032(5) 0.0014(5)
N1 0.0111(6) 0.0186(7) 0.0196(7) -0.0037(5) 0.0026(5) -0.0021(5)
N2 0.0118(6) 0.0168(6) 0.0202(7) 0.0038(5) -0.0038(5) -0.0026(5)
N3 0.0109(6) 0.0166(6) 0.0177(7) 0.0026(5) -0.0015(5) -0.0009(5)
C1 0.0268(9) 0.0183(8) 0.0309(10) 0.0083(7) -0.0072(8) -0.0040(7)
C2 0.0180(8) 0.0184(8) 0.0137(7) 0.0016(6) -0.0015(6) 0.0023(6)
C3 0.0129(7) 0.0166(7) 0.0142(7) 0.0017(6) 0.0000(6) 0.0000(6)
C4 0.0114(7) 0.0163(7) 0.0153(7) 0.0001(6) 0.0005(6) 0.0010(6)
C5 0.0099(7) 0.0176(7) 0.0144(7) -0.0003(6) -0.0004(6) 0.0017(6)
C6 0.0104(7) 0.0194(7) 0.0168(8) -0.0003(6) -0.0030(6) 0.0048(6)
C7 0.0176(8) 0.0199(8) 0.0367(10) -0.0075(7) -0.0047(7) 0.0049(7)
C8 0.0332(11) 0.0261(10) 0.0610(15) -0.0083(9) -0.0027(11) -0.0097(10)
C9 0.0167(7) 0.0210(8) 0.0160(8) 0.0003(7) -0.0012(6) -0.0026(6)
C10 0.0181(8) 0.0213(8) 0.0209(8) -0.0015(7) 0.0030(6) -0.0050(7)
C11 0.0218(8) 0.0155(8) 0.0256(9) 0.0012(6) 0.0053(7) -0.0017(7)
C12 0.0168(7) 0.0179(8) 0.0203(8) 0.0034(6) 0.0027(6) 0.0022(6)
C13 0.0117(7) 0.0210(8) 0.0152(7) 0.0000(6) 0.0004(6) 0.0030(6)
C14 0.0190(8) 0.0258(9) 0.0196(8) -0.0041(7) 0.0007(6) -0.0043(7)
C15 0.0236(9) 0.0286(9) 0.0253(9) 0.0006(7) 0.0049(7) -0.0099(7)
C16 0.0159(8) 0.0347(10) 0.0231(9) 0.0037(7) 0.0045(7) -0.0033(7)
C17 0.0114(7) 0.0311(9) 0.0194(8) -0.0017(7) 0.0008(6) -0.0021(7)
C18 0.0147(7) 0.0197(8) 0.0144(7) -0.0005(6) 0.0003(6) 0.0010(6)
C19 0.0183(9) 0.0290(10) 0.0446(12) -0.0073(7) -0.0099(8) 0.0086(9)
C20 0.0282(9) 0.0312(10) 0.0465(12) -0.0106(8) -0.0056(9) 0.0188(9)
C21 0.0124(7) 0.0211(8) 0.0158(7) 0.0008(6) -0.0010(6) 0.0016(6)
C22 0.0128(7) 0.0207(8) 0.0210(8) 0.0017(6) -0.0039(6) 0.0055(6)
C23 0.0130(7) 0.0271(9) 0.0325(10) 0.0012(7) -0.0022(7) 0.0065(7)
C24 0.0275(9) 0.0403(11) 0.0193(9) 0.0077(8) -0.0041(7) 0.0031(8)
C25 0.0224(8) 0.0210(9) 0.0366(10) -0.0001(7) -0.0047(8) 0.0053(8)
C26 0.0211(8) 0.0280(9) 0.0196(8) -0.0035(7) 0.0041(7) -0.0029(7)
C27 0.0132(7) 0.0218(8) 0.0146(7) -0.0024(6) 0.0022(6) 0.0036(6)
C28 0.0118(7) 0.0173(7) 0.0154(8) 0.0008(6) 0.0009(6) 0.0005(6)
C29 0.0101(7) 0.0150(7) 0.0135(7) 0.0008(6) -0.0001(6) -0.0005(6)
C30 0.0105(7) 0.0164(7) 0.0156(7) 0.0023(6) -0.0009(6) -0.0025(6)
C31 0.0132(7) 0.0226(8) 0.0147(7) 0.0010(6) -0.0002(6) -0.0015(6)
C32 0.0175(8) 0.0257(8) 0.0129(7) -0.0001(7) 0.0011(6) 0.0010(6)
C33 0.0292(10) 0.0232(9) 0.0350(10) -0.0078(8) 0.0055(8) 0.0054(8)
C34 0.0136(7) 0.0195(8) 0.0140(7) 0.0009(6) 0.0004(6) -0.0005(6)
C35 0.0119(7) 0.0266(9) 0.0177(8) 0.0028(6) -0.0005(6) -0.0028(7)
C36 0.0124(7) 0.0310(9) 0.0222(8) -0.0045(7) -0.0014(6) -0.0029(7)
C37 0.0193(8) 0.0231(8) 0.0293(9) -0.0049(7) -0.0012(7) -0.0079(7)
C38 0.0160(8) 0.0206(8) 0.0233(8) 0.0004(6) 0.0001(6) -0.0051(7)
C39 0.0115(7) 0.0198(8) 0.0140(7) -0.0005(6) 0.0005(6) 0.0004(6)
C40 0.0268(9) 0.0203(8) 0.0271(9) -0.0008(7) 0.0037(7) 0.0042(7)
C41 0.0129(7) 0.0378(10) 0.0221(8) -0.0049(7) -0.0001(6) 0.0068(8)
C42 0.0099(7) 0.0166(7) 0.0166(7) 0.0007(6) 0.0018(6) 0.0036(6)
C43 0.0154(8) 0.0169(8) 0.0478(12) 0.0057(7) -0.0013(8) 0.0022(8)
C44 0.0296(10) 0.0372(12) 0.0604(15) 0.0131(9) 0.0086(10) 0.0273(11)
C45 0.0304(11) 0.0230(10) 0.114(2) 0.0090(9) -0.0135(13) -0.0221(13)
C46 0.0159(8) 0.0279(9) 0.0442(11) 0.0072(7) 0.0047(8) 0.0045(8)
C47 0.0150(7) 0.0158(7) 0.0201(8) -0.0008(6) -0.0024(6) -0.0012(6)
C48 0.0195(8) 0.0170(8) 0.0312(9) 0.0024(6) -0.0054(7) -0.0061(7)
C49 0.0165(8) 0.0254(9) 0.0287(9) 0.0029(7) -0.0033(7) -0.0129(7)
C50 0.0156(7) 0.0295(9) 0.0201(8) -0.0001(7) 0.0009(6) -0.0088(7)
C51 0.0273(9) 0.0247(9) 0.0496(13) 0.0070(8) 0.0023(9) 0.0135(9)
C52 0.0133(7) 0.0170(8) 0.0417(11) 0.0044(6) 0.0007(7) -0.0021(8)
C53 0.0097(7) 0.0166(7) 0.0169(7) -0.0005(6) 0.0028(6) 0.0015(6)
C54 0.0110(7) 0.0149(7) 0.0139(7) -0.0004(6) 0.0009(6) -0.0002(6)
C55 0.0092(6) 0.0150(7) 0.0149(7) 0.0007(6) -0.0002(5) 0.0006(6)
C56 0.0123(7) 0.0165(7) 0.0131(7) -0.0011(6) 0.0003(6) 0.0005(6)
C57 0.0161(7) 0.0173(7) 0.0146(7) -0.0004(6) 0.0009(6) 0.0045(6)
C58 0.0289(9) 0.0162(8) 0.0353(10) -0.0042(7) -0.0022(8) -0.0020(7)
C59 0.0160(7) 0.0154(7) 0.0184(8) -0.0029(6) -0.0012(6) -0.0004(6)
C60 0.0176(7) 0.0153(7) 0.0226(8) 0.0009(6) -0.0025(6) -0.0024(6)
C61 0.0126(7) 0.0213(8) 0.0183(8) 0.0013(6) -0.0012(6) -0.0054(6)
C62 0.0145(7) 0.0218(8) 0.0147(7) -0.0008(6) 0.0010(6) -0.0019(6)
C63 0.0145(7) 0.0186(7) 0.0138(7) -0.0008(6) -0.0006(6) 0.0038(6)
C64 0.0141(7) 0.0163(7) 0.0149(7) -0.0019(6) -0.0011(6) 0.0027(6)
C65 0.0216(8) 0.0183(8) 0.0169(8) 0.0019(6) -0.0014(6) 0.0001(6)
C66 0.0314(9) 0.0164(8) 0.0183(8) -0.0025(7) -0.0077(7) 0.0006(6)
C67 0.0192(8) 0.0265(9) 0.0227(8) -0.0067(7) -0.0083(7) 0.0042(7)
C68 0.0137(7) 0.0279(9) 0.0182(8) -0.0013(7) -0.0018(6) 0.0033(7)
C69 0.0134(7) 0.0185(7) 0.0142(7) -0.0016(6) 0.0009(6) -0.0016(6)
C70 0.0134(7) 0.0215(8) 0.0188(8) -0.0042(6) 0.0030(6) 0.0039(6)
C71 0.0256(9) 0.0566(13) 0.0192(9) -0.0121(9) 0.0038(7) -0.0003(9)
C72 0.0234(9) 0.0207(9) 0.0480(12) -0.0034(7) 0.0040(9) 0.0044(8)
C73 0.0144(8) 0.0297(10) 0.0338(10) -0.0014(7) 0.0047(7) 0.0071(8)
C74 0.0232(9) 0.0228(9) 0.0740(17) 0.0036(8) -0.0018(10) -0.0178(10)
C75 0.0183(8) 0.0249(9) 0.0434(11) 0.0021(7) 0.0066(8) -0.0040(8)

loop_
_atom_type_symbol
_atom_type_description
_atom_type_scat_dispersion_real
_atom_type_scat_dispersion_imag
_atom_type_scat_source
C C 0.0181 0.0091 'International Tables Vol C Tables 4.2.6.8 and 6.1.1.4'
H H 0.0000 0.0000 'International Tables Vol C Tables 4.2.6.8 and 6.1.1.4'
N N 0.0311 0.0180 'International Tables Vol C Tables 4.2.6.8 and 6.1.1.4'
O O 0.0492 0.0322 'International Tables Vol C Tables 4.2.6.8 and 6.1.1.4'

loop_
_geom_angle_atom_site_label_1
_geom_angle_atom_site_label_2
_geom_angle_atom_site_label_3
_geom_angle_site_symmetry_1
_geom_angle_site_symmetry_3
_geom_angle
_geom_angle_publ_flag
C2 O1 C1 . . 115.83(13) ?
C6 O2 C7 . . 120.99(13) ?
C10 O3 H14 . . 109.5 ?
C21 O5 C22 . . 121.48(13) ?
C28 O8 C27 . . 121.54(12) ?
C32 O9 C33 . . 115.52(14) ?
C42 O11 C43 . . 120.53(13) ?
C49 O13 H40 . . 109.5 ?
C53 O15 C52 . . 121.34(13) ?
C57 O16 C58 . . 115.13(13) ?
C61 O17 H82 . . 109.5 ?
C69 O18 C70 . . 120.98(13) ?
C18 N1 C4 . . 108.83(13) ?
C18 N1 H15 . . 125.6 ?
C4 N1 H15 . . 125.6 ?
C34 N2 C30 . . 108.29(12) ?
C34 N2 H62 . . 125.9 ?
C30 N2 H62 . . 125.9 ?
C63 N3 C55 . . 109.35(13) ?
C63 N3 H83 . . 125.3 ?
C55 N3 H83 . . 125.3 ?
O1 C1 H3 . . 109.5 ?
O1 C1 H4 . . 109.5 ?
H3 C1 H4 . . 109.5 ?
O1 C1 H1 . . 109.5 ?
H3 C1 H1 . . 109.5 ?
H4 C1 H1 . . 109.5 ?
O7 C2 O1 . . 122.61(15) ?
O7 C2 C3 . . 125.38(15) ?
O1 C2 C3 . . 112.01(13) ?
C2 C3 C9 . . 109.31(13) ?
C2 C3 C4 . . 111.66(13) ?
C9 C3 C4 . . 111.32(13) ?
C2 C3 H5 . . 108.1 ?
C9 C3 H5 . . 108.1 ?
C4 C3 H5 . . 108.1 ?
N1 C4 C12 . . 110.42(13) ?
N1 C4 C3 . . 110.40(12) ?
C12 C4 C3 . . 108.53(13) ?
N1 C4 C5 . . 101.35(12) ?
C12 C4 C5 . . 113.27(13) ?
C3 C4 C5 . . 112.73(12) ?
C13 C5 C6 . . 118.69(14) ?
C13 C5 C21 . . 107.42(12) ?
C6 C5 C21 . . 106.47(12) ?
C13 C5 C4 . . 101.72(12) ?
C6 C5 C4 . . 113.34(13) ?
C21 C5 C4 . . 108.80(12) ?
O4 C6 O2 . . 125.96(15) ?
O4 C6 C5 . . 123.59(15) ?
O2 C6 C5 . . 110.35(13) ?
O2 C7 C20 . . 111.16(15) ?
O2 C7 C19 . . 108.49(14) ?
C20 C7 C19 . . 112.17(17) ?
O2 C7 C8 . . 102.31(15) ?
C20 C7 C8 . . 111.26(18) ?
C19 C7 C8 . . 110.99(17) ?
C7 C8 H23 . . 109.5 ?
C7 C8 H24 . . 109.5 ?
H23 C8 H24 . . 109.5 ?
C7 C8 H2 . . 109.5 ?
H23 C8 H2 . . 109.5 ?
H24 C8 H2 . . 109.5 ?
C10 C9 C3 . . 112.10(13) ?
C10 C9 H35 . . 109.2 ?
C3 C9 H35 . . 109.2 ?
C10 C9 H6 . . 109.2 ?
C3 C9 H6 . . 109.2 ?
H35 C9 H6 . . 107.9 ?
O3 C10 C11 . . 110.70(14) ?
O3 C10 C9 . . 107.83(14) ?
C11 C10 C9 . . 110.00(14) ?
O3 C10 H7 . . 109.4 ?
C11 C10 H7 . . 109.4 ?
C9 C10 H7 . . 109.4 ?
C10 C11 C12 . . 111.42(14) ?
C10 C11 H8 . . 109.3 ?
C12 C11 H8 . . 109.3 ?
C10 C11 H34 . . 109.3 ?
C12 C11 H34 . . 109.3 ?
H8 C11 H34 . . 108.0 ?
C11 C12 C4 . . 112.54(13) ?
C11 C12 H9 . . 109.1 ?
C4 C12 H9 . . 109.1 ?
C11 C12 H10 . . 109.1 ?
C4 C12 H10 . . 109.1 ?
H9 C12 H10 . . 107.8 ?
C14 C13 C18 . . 119.63(15) ?
C14 C13 C5 . . 132.05(15) ?
C18 C13 C5 . . 108.15(14) ?
C13 C14 C15 . . 119.16(16) ?
C13 C14 H11 . . 120.4 ?
C15 C14 H11 . . 120.4 ?
C16 C15 C14 . . 120.12(17) ?
C16 C15 H12 . . 119.9 ?
C14 C15 H12 . . 119.9 ?
C17 C16 C15 . . 121.45(16) ?
C17 C16 H13 . . 119.3 ?
C15 C16 H13 . . 119.3 ?
C16 C17 C18 . . 117.86(16) ?
C16 C17 H16 . . 121.1 ?
C18 C17 H16 . . 121.1 ?
C17 C18 N1 . . 127.04(15) ?
C17 C18 C13 . . 121.67(16) ?
N1 C18 C13 . . 111.29(14) ?
C7 C19 H17 . . 109.5 ?
C7 C19 H18 . . 109.5 ?
H17 C19 H18 . . 109.5 ?
C7 C19 H19 . . 109.5 ?
H17 C19 H19 . . 109.5 ?
H18 C19 H19 . . 109.5 ?
C7 C20 H20 . . 109.5 ?
C7 C20 H21 . . 109.5 ?
H20 C20 H21 . . 109.5 ?
C7 C20 H22 . . 109.5 ?
H20 C20 H22 . . 109.5 ?
H21 C20 H22 . . 109.5 ?
O6 C21 O5 . . 126.66(15) ?
O6 C21 C5 . . 123.10(14) ?
O5 C21 C5 . . 110.24(13) ?
O5 C22 C24 . . 110.34(14) ?
O5 C22 C23 . . 102.32(13) ?
C24 C22 C23 . . 110.76(15) ?
O5 C22 C25 . . 108.71(13) ?
C24 C22 C25 . . 113.61(16) ?
C23 C22 C25 . . 110.50(15) ?
C22 C23 H26 . . 109.5 ?
C22 C23 H25 . . 109.5 ?
H26 C23 H25 . . 109.5 ?
C22 C23 H27 . . 109.5 ?
H26 C23 H27 . . 109.5 ?
H25 C23 H27 . . 109.5 ?
C22 C24 H29 . . 109.5 ?
C22 C24 H28 . . 109.5 ?
H29 C24 H28 . . 109.5 ?
C22 C24 H30 . . 109.5 ?
H29 C24 H30 . . 109.5 ?
H28 C24 H30 . . 109.5 ?
C22 C25 H33 . . 109.5 ?
C22 C25 H31 . . 109.5 ?
H33 C25 H31 . . 109.5 ?
C22 C25 H32 . . 109.5 ?
H33 C25 H32 . . 109.5 ?
H31 C25 H32 . . 109.5 ?
C27 C26 H48 . . 109.5 ?
C27 C26 H47 . . 109.5 ?
H48 C26 H47 . . 109.5 ?
C27 C26 H36 . . 109.5 ?
H48 C26 H36 . . 109.5 ?
H47 C26 H36 . . 109.5 ?
O8 C27 C40 . . 110.45(13) ?
O8 C27 C41 . . 101.70(12) ?
C40 C27 C41 . . 111.18(15) ?
O8 C27 C26 . . 109.56(13) ?
C40 C27 C26 . . 112.52(15) ?
C41 C27 C26 . . 110.91(14) ?
O10 C28 O8 . . 126.32(15) ?
O10 C28 C29 . . 123.15(14) ?
O8 C28 C29 . . 110.53(13) ?
C39 C29 C42 . . 119.47(13) ?
C39 C29 C28 . . 106.90(12) ?
C42 C29 C28 . . 105.87(12) ?
C39 C29 C30 . . 101.73(12) ?
C42 C29 C30 . . 113.59(12) ?
C28 C29 C30 . . 108.84(12) ?
N2 C30 C47 . . 110.58(13) ?
N2 C30 C31 . . 111.32(12) ?
C47 C30 C31 . . 108.20(13) ?
N2 C30 C29 . . 100.84(12) ?
C47 C30 C29 . . 112.98(12) ?
C31 C30 C29 . . 112.83(13) ?
C32 C31 C50 . . 109.80(13) ?
C32 C31 C30 . . 111.70(13) ?
C50 C31 C30 . . 110.83(14) ?
C32 C31 H70 . . 108.1 ?
C50 C31 H70 . . 108.1 ?
C30 C31 H70 . . 108.1 ?
O14 C32 O9 . . 122.97(17) ?
O14 C32 C31 . . 125.34(17) ?
O9 C32 C31 . . 111.69(13) ?
O9 C33 H38 . . 109.5 ?
O9 C33 H39 . . 109.5 ?
H38 C33 H39 . . 109.5 ?
O9 C33 H37 . . 109.5 ?
H38 C33 H37 . . 109.5 ?
H39 C33 H37 . . 109.5 ?
C35 C34 C39 . . 121.87(15) ?
C35 C34 N2 . . 126.77(15) ?
C39 C34 N2 . . 111.36(14) ?
C34 C35 C36 . . 117.68(15) ?
C34 C35 H61 . . 121.2 ?
C36 C35 H61 . . 121.2 ?
C37 C36 C35 . . 121.24(15) ?
C37 C36 H41 . . 119.4 ?
C35 C36 H41 . . 119.4 ?
C36 C37 C38 . . 120.61(16) ?
C36 C37 H42 . . 119.7 ?
C38 C37 H42 . . 119.7 ?
C39 C38 C37 . . 118.82(16) ?
C39 C38 H43 . . 120.6 ?
C37 C38 H43 . . 120.6 ?
C38 C39 C34 . . 119.73(15) ?
C38 C39 C29 . . 132.80(15) ?
C34 C39 C29 . . 107.25(14) ?
C27 C40 H44 . . 109.5 ?
C27 C40 H45 . . 109.5 ?
H44 C40 H45 . . 109.5 ?
C27 C40 H46 . . 109.5 ?
H44 C40 H46 . . 109.5 ?
H45 C40 H46 . . 109.5 ?
C27 C41 H49 . . 109.5 ?
C27 C41 H50 . . 109.5 ?
H49 C41 H50 . . 109.5 ?
C27 C41 H51 . . 109.5 ?
H49 C41 H51 . . 109.5 ?
H50 C41 H51 . . 109.5 ?
O12 C42 O11 . . 126.10(15) ?
O12 C42 C29 . . 124.12(14) ?
O11 C42 C29 . . 109.62(13) ?
O11 C43 C46 . . 108.38(14) ?
O11 C43 C45 . . 101.92(15) ?
C46 C43 C45 . . 111.16(19) ?
O11 C43 C44 . . 110.93(16) ?
C46 C43 C44 . . 112.26(17) ?
C45 C43 C44 . . 111.7(2) ?
C43 C44 H53 . . 109.5 ?
C43 C44 H52 . . 109.5 ?
H53 C44 H52 . . 109.5 ?
C43 C44 H54 . . 109.5 ?
H53 C44 H54 . . 109.5 ?
H52 C44 H54 . . 109.5 ?
C43 C45 H55 . . 109.5 ?
C43 C45 H56 . . 109.5 ?
H55 C45 H56 . . 109.5 ?
C43 C45 H57 . . 109.5 ?
H55 C45 H57 . . 109.5 ?
H56 C45 H57 . . 109.5 ?
C43 C46 H60 . . 109.5 ?
C43 C46 H59 . . 109.5 ?
H60 C46 H59 . . 109.5 ?
C43 C46 H58 . . 109.5 ?
H60 C46 H58 . . 109.5 ?
H59 C46 H58 . . 109.5 ?
C48 C47 C30 . . 112.73(13) ?
C48 C47 H63 . . 109.0 ?
C30 C47 H63 . . 109.0 ?
C48 C47 H64 . . 109.0 ?
C30 C47 H64 . . 109.0 ?
H63 C47 H64 . . 107.8 ?
C49 C48 C47 . . 112.17(14) ?
C49 C48 H69 . . 109.2 ?
C47 C48 H69 . . 109.2 ?
C49 C48 H65 . . 109.2 ?
C47 C48 H65 . . 109.2 ?
H69 C48 H65 . . 107.9 ?
O13 C49 C48 . . 111.10(14) ?
O13 C49 C50 . . 107.28(15) ?
C48 C49 C50 . . 110.56(14) ?
O13 C49 H66 . . 109.3 ?
C48 C49 H66 . . 109.3 ?
C50 C49 H66 . . 109.3 ?
C49 C50 C31 . . 111.92(14) ?
C49 C50 H68 . . 109.2 ?
C31 C50 H68 . . 109.2 ?
C49 C50 H67 . . 109.2 ?
C31 C50 H67 . . 109.2 ?
H68 C50 H67 . . 107.9 ?
C52 C51 H104 . . 109.5 ?
C52 C51 H103 . . 109.5 ?
H104 C51 H103 . . 109.5 ?
C52 C51 H71 . . 109.5 ?
H104 C51 H71 . . 109.5 ?
H103 C51 H71 . . 109.5 ?
O15 C52 C75 . . 108.24(14) ?
O15 C52 C74 . . 101.70(14) ?
C75 C52 C74 . . 111.41(17) ?
O15 C52 C51 . . 111.94(15) ?
C75 C52 C51 . . 112.20(17) ?
C74 C52 C51 . . 110.87(18) ?
O20 C53 O15 . . 125.89(15) ?
O20 C53 C54 . . 122.81(15) ?
O15 C53 C54 . . 111.24(13) ?
C64 C54 C53 . . 118.99(13) ?
C64 C54 C69 . . 105.77(12) ?
C53 C54 C69 . . 107.07(12) ?
C64 C54 C55 . . 101.88(12) ?
C53 C54 C55 . . 112.81(12) ?
C69 C54 C55 . . 109.95(12) ?
N3 C55 C59 . . 110.41(13) ?
N3 C55 C56 . . 110.47(12) ?
C59 C55 C56 . . 109.30(12) ?
N3 C55 C54 . . 101.42(12) ?
C59 C55 C54 . . 112.52(12) ?
C56 C55 C54 . . 112.51(12) ?
C57 C56 C62 . . 108.30(13) ?
C57 C56 C55 . . 111.08(13) ?
C62 C56 C55 . . 112.48(13) ?
C57 C56 H105 . . 108.3 ?
C62 C56 H105 . . 108.3 ?
C55 C56 H105 . . 108.3 ?
O21 C57 O16 . . 122.74(16) ?
O21 C57 C56 . . 124.73(16) ?
O16 C57 C56 . . 112.53(13) ?
O16 C58 H73 . . 109.5 ?
O16 C58 H74 . . 109.5 ?
H73 C58 H74 . . 109.5 ?
O16 C58 H72 . . 109.5 ?
H73 C58 H72 . . 109.5 ?
H74 C58 H72 . . 109.5 ?
C60 C59 C55 . . 112.83(13) ?
C60 C59 H81 . . 109.0 ?
C55 C59 H81 . . 109.0 ?
C60 C59 H75 . . 109.0 ?
C55 C59 H75 . . 109.0 ?
H81 C59 H75 . . 107.8 ?
C61 C60 C59 . . 110.98(13) ?
C61 C60 H76 . . 109.4 ?
C59 C60 H76 . . 109.4 ?
C61 C60 H80 . . 109.4 ?
C59 C60 H80 . . 109.4 ?
H76 C60 H80 . . 108.0 ?
O17 C61 C62 . . 108.53(13) ?
O17 C61 C60 . . 110.55(13) ?
C62 C61 C60 . . 109.43(13) ?
O17 C61 H77 . . 109.4 ?
C62 C61 H77 . . 109.4 ?
C60 C61 H77 . . 109.4 ?
C61 C62 C56 . . 112.70(13) ?
C61 C62 H78 . . 109.1 ?
C56 C62 H78 . . 109.1 ?
C61 C62 H79 . . 109.1 ?
C56 C62 H79 . . 109.1 ?
H78 C62 H79 . . 107.8 ?
C68 C63 N3 . . 127.72(15) ?
C68 C63 C64 . . 121.26(15) ?
N3 C63 C64 . . 111.01(14) ?
C65 C64 C63 . . 120.17(15) ?
C65 C64 C54 . . 131.12(15) ?
C63 C64 C54 . . 108.34(14) ?
C64 C65 C66 . . 118.62(16) ?
C64 C65 H84 . . 120.7 ?
C66 C65 H84 . . 120.7 ?
C67 C66 C65 . . 120.42(16) ?
C67 C66 H87 . . 119.8 ?
C65 C66 H87 . . 119.8 ?
C66 C67 C68 . . 121.17(16) ?
C66 C67 H85 . . 119.4 ?
C68 C67 H85 . . 119.4 ?
C63 C68 C67 . . 118.13(16) ?
C63 C68 H86 . . 120.9 ?
C67 C68 H86 . . 120.9 ?
O19 C69 O18 . . 126.12(15) ?
O19 C69 C54 . . 122.93(14) ?
O18 C69 C54 . . 110.93(13) ?
O18 C70 C72 . . 109.11(14) ?
O18 C70 C71 . . 109.83(14) ?
C72 C70 C71 . . 113.61(17) ?
O18 C70 C73 . . 102.30(13) ?
C72 C70 C73 . . 110.70(15) ?
C71 C70 C73 . . 110.68(16) ?
C70 C71 H89 . . 109.5 ?
C70 C71 H88 . . 109.5 ?
H89 C71 H88 . . 109.5 ?
C70 C71 H90 . . 109.5 ?
H89 C71 H90 . . 109.5 ?
H88 C71 H90 . . 109.5 ?
C70 C72 H93 . . 109.5 ?
C70 C72 H91 . . 109.5 ?
H93 C72 H91 . . 109.5 ?
C70 C72 H92 . . 109.5 ?
H93 C72 H92 . . 109.5 ?
H91 C72 H92 . . 109.5 ?
C70 C73 H94 . . 109.5 ?
C70 C73 H95 . . 109.5 ?
H94 C73 H95 . . 109.5 ?
C70 C73 H96 . . 109.5 ?
H94 C73 H96 . . 109.5 ?
H95 C73 H96 . . 109.5 ?
C52 C74 H97 . . 109.5 ?
C52 C74 H98 . . 109.5 ?
H97 C74 H98 . . 109.5 ?
C52 C74 H99 . . 109.5 ?
H97 C74 H99 . . 109.5 ?
H98 C74 H99 . . 109.5 ?
C52 C75 H101 . . 109.5 ?
C52 C75 H100 . . 109.5 ?
H101 C75 H100 . . 109.5 ?
C52 C75 H102 . . 109.5 ?
H101 C75 H102 . . 109.5 ?
H100 C75 H102 . . 109.5 ?

loop_
_geom_bond_atom_site_label_1
_geom_bond_atom_site_label_2
_geom_bond_site_symmetry_2
_geom_bond_distance
_geom_bond_publ_flag
O1 C2 . 1.339(2) ?
O1 C1 . 1.451(2) ?
O2 C6 . 1.331(2) ?
O2 C7 . 1.487(2) ?
O3 C10 . 1.437(2) ?
O3 H14 . 0.84 ?
O4 C6 . 1.207(2) ?
O5 C21 . 1.3314(19) ?
O5 C22 . 1.4846(19) ?
O6 C21 . 1.199(2) ?
O7 C2 . 1.211(2) ?
O8 C28 . 1.3315(19) ?
O8 C27 . 1.4906(18) ?
O9 C32 . 1.344(2) ?
O9 C33 . 1.446(2) ?
O10 C28 . 1.199(2) ?
O11 C42 . 1.332(2) ?
O11 C43 . 1.4844(19) ?
O12 C42 . 1.203(2) ?
O13 C49 . 1.438(2) ?
O13 H40 . 0.84 ?
O14 C32 . 1.211(2) ?
O15 C53 . 1.330(2) ?
O15 C52 . 1.4888(19) ?
O16 C57 . 1.336(2) ?
O16 C58 . 1.449(2) ?
O17 C61 . 1.4395(18) ?
O17 H82 . 0.84 ?
O18 C69 . 1.3339(19) ?
O18 C70 . 1.4869(19) ?
O19 C69 . 1.202(2) ?
O20 C53 . 1.206(2) ?
O21 C57 . 1.214(2) ?
N1 C18 . 1.393(2) ?
N1 C4 . 1.4734(19) ?
N1 H15 . 0.88 ?
N2 C34 . 1.397(2) ?
N2 C30 . 1.4755(19) ?
N2 H62 . 0.88 ?
N3 C63 . 1.393(2) ?
N3 C55 . 1.4709(19) ?
N3 H83 . 0.88 ?
C1 H3 . 0.98 ?
C1 H4 . 0.98 ?
C1 H1 . 0.98 ?
C2 C3 . 1.514(2) ?
C3 C9 . 1.540(2) ?
C3 C4 . 1.577(2) ?
C3 H5 . 1.0 ?
C4 C12 . 1.533(2) ?
C4 C5 . 1.601(2) ?
C5 C13 . 1.520(2) ?
C5 C6 . 1.540(2) ?
C5 C21 . 1.562(2) ?
C7 C20 . 1.518(3) ?
C7 C19 . 1.520(3) ?
C7 C8 . 1.523(3) ?
C8 H23 . 0.98 ?
C8 H24 . 0.98 ?
C8 H2 . 0.98 ?
C9 C10 . 1.519(2) ?
C9 H35 . 0.99 ?
C9 H6 . 0.99 ?
C10 C11 . 1.517(2) ?
C10 H7 . 1.0 ?
C11 C12 . 1.528(2) ?
C11 H8 . 0.99 ?
C11 H34 . 0.99 ?
C12 H9 . 0.99 ?
C12 H10 . 0.99 ?
C13 C14 . 1.386(2) ?
C13 C18 . 1.396(2) ?
C14 C15 . 1.399(2) ?
C14 H11 . 0.95 ?
C15 C16 . 1.387(3) ?
C15 H12 . 0.95 ?
C16 C17 . 1.385(3) ?
C16 H13 . 0.95 ?
C17 C18 . 1.389(2) ?
C17 H16 . 0.95 ?
C19 H17 . 0.98 ?
C19 H18 . 0.98 ?
C19 H19 . 0.98 ?
C20 H20 . 0.98 ?
C20 H21 . 0.98 ?
C20 H22 . 0.98 ?
C22 C24 . 1.514(3) ?
C22 C23 . 1.517(2) ?
C22 C25 . 1.522(2) ?
C23 H26 . 0.98 ?
C23 H25 . 0.98 ?
C23 H27 . 0.98 ?
C24 H29 . 0.98 ?
C24 H28 . 0.98 ?
C24 H30 . 0.98 ?
C25 H33 . 0.98 ?
C25 H31 . 0.98 ?
C25 H32 . 0.98 ?
C26 C27 . 1.525(2) ?
C26 H48 . 0.98 ?
C26 H47 . 0.98 ?
C26 H36 . 0.98 ?
C27 C40 . 1.514(2) ?
C27 C41 . 1.516(2) ?
C28 C29 . 1.562(2) ?
C29 C39 . 1.524(2) ?
C29 C42 . 1.538(2) ?
C29 C30 . 1.588(2) ?
C30 C47 . 1.530(2) ?
C30 C31 . 1.576(2) ?
C31 C32 . 1.511(2) ?
C31 C50 . 1.539(2) ?
C31 H70 . 1.0 ?
C33 H38 . 0.98 ?
C33 H39 . 0.98 ?
C33 H37 . 0.98 ?
C34 C35 . 1.388(2) ?
C34 C39 . 1.396(2) ?
C35 C36 . 1.391(3) ?
C35 H61 . 0.95 ?
C36 C37 . 1.385(3) ?
C36 H41 . 0.95 ?
C37 C38 . 1.397(2) ?
C37 H42 . 0.95 ?
C38 C39 . 1.389(2) ?
C38 H43 . 0.95 ?
C40 H44 . 0.98 ?
C40 H45 . 0.98 ?
C40 H46 . 0.98 ?
C41 H49 . 0.98 ?
C41 H50 . 0.98 ?
C41 H51 . 0.98 ?
C43 C46 . 1.516(3) ?
C43 C45 . 1.518(3) ?
C43 C44 . 1.523(3) ?
C44 H53 . 0.98 ?
C44 H52 . 0.98 ?
C44 H54 . 0.98 ?
C45 H55 . 0.98 ?
C45 H56 . 0.98 ?
C45 H57 . 0.98 ?
C46 H60 . 0.98 ?
C46 H59 . 0.98 ?
C46 H58 . 0.98 ?
C47 C48 . 1.525(2) ?
C47 H63 . 0.99 ?
C47 H64 . 0.99 ?
C48 C49 . 1.516(3) ?
C48 H69 . 0.99 ?
C48 H65 . 0.99 ?
C49 C50 . 1.523(3) ?
C49 H66 . 1.0 ?
C50 H68 . 0.99 ?
C50 H67 . 0.99 ?
C51 C52 . 1.525(3) ?
C51 H104 . 0.98 ?
C51 H103 . 0.98 ?
C51 H71 . 0.98 ?
C52 C75 . 1.519(2) ?
C52 C74 . 1.521(3) ?
C53 C54 . 1.539(2) ?
C54 C64 . 1.521(2) ?
C54 C69 . 1.563(2) ?
C54 C55 . 1.600(2) ?
C55 C59 . 1.536(2) ?
C55 C56 . 1.580(2) ?
C56 C57 . 1.516(2) ?
C56 C62 . 1.535(2) ?
C56 H105 . 1.0 ?
C58 H73 . 0.98 ?
C58 H74 . 0.98 ?
C58 H72 . 0.98 ?
C59 C60 . 1.532(2) ?
C59 H81 . 0.99 ?
C59 H75 . 0.99 ?
C60 C61 . 1.517(2) ?
C60 H76 . 0.99 ?
C60 H80 . 0.99 ?
C61 C62 . 1.514(2) ?
C61 H77 . 1.0 ?
C62 H78 . 0.99 ?
C62 H79 . 0.99 ?
C63 C68 . 1.387(2) ?
C63 C64 . 1.396(2) ?
C64 C65 . 1.390(2) ?
C65 C66 . 1.398(2) ?
C65 H84 . 0.95 ?
C66 C67 . 1.388(3) ?
C66 H87 . 0.95 ?
C67 C68 . 1.389(3) ?
C67 H85 . 0.95 ?
C68 H86 . 0.95 ?
C70 C72 . 1.513(3) ?
C70 C71 . 1.516(3) ?
C70 C73 . 1.516(2) ?
C71 H89 . 0.98 ?
C71 H88 . 0.98 ?
C71 H90 . 0.98 ?
C72 H93 . 0.98 ?
C72 H91 . 0.98 ?
C72 H92 . 0.98 ?
C73 H94 . 0.98 ?
C73 H95 . 0.98 ?
C73 H96 . 0.98 ?
C74 H97 . 0.98 ?
C74 H98 . 0.98 ?
C74 H99 . 0.98 ?
C75 H101 . 0.98 ?
C75 H100 . 0.98 ?
C75 H102 . 0.98 ?

loop_
_geom_hbond_atom_site_label_D
_geom_hbond_atom_site_label_H
_geom_hbond_atom_site_label_A
_geom_hbond_site_symmetry_A
_geom_hbond_distance_DH
_geom_hbond_distance_HA
_geom_hbond_distance_DA
_geom_hbond_angle_DHA
_geom_hbond_publ_flag
O3 H14 O14 1_655 0.84 2.08 2.9157(19) 173.2 ?
O13 H40 O7 . 0.84 2.04 2.8749(19) 173.4 ?
O17 H82 O21 2_556 0.84 2.08 2.9145(18) 172.2 ?
N3 H83 O17 2_456 0.88 2.61 3.0442(17) 111.1 ?
C3 H5 O4 . 1.00 2.27 2.9565(19) 124.5 ?
C9 H35 O13 . 0.99 2.65 3.585(2) 157.1 ?
C12 H10 O6 . 0.99 2.66 3.306(2) 122.9 ?
C17 H16 O13 . 0.95 2.64 3.230(2) 121.0 ?
C19 H19 O4 . 0.98 2.53 3.106(2) 117.2 ?
C20 H20 O4 . 0.98 2.37 2.898(3) 113.0 ?
C24 H28 O19 . 0.98 2.63 3.443(2) 140.4 ?
C24 H30 O6 . 0.98 2.45 2.993(2) 114.6 ?
C25 H33 O6 . 0.98 2.49 3.062(2) 117.3 ?
C26 H47 O10 2 0.98 2.53 3.384(2) 145.5 ?
C26 H36 O10 . 0.98 2.44 3.002(2) 116.2 ?
C31 H70 O12 . 1.00 2.29 2.965(2) 123.4 ?
C35 H61 O3 1_455 0.95 2.62 3.186(2) 118.3 ?
C40 H44 O10 . 0.98 2.48 3.058(2) 117.6 ?
C41 H50 O10 2 0.98 2.41 3.298(2) 149.6 ?
C44 H53 O12 . 0.98 2.37 2.887(3) 112.4 ?
C46 H58 O12 . 0.98 2.53 3.087(2) 116.0 ?
C51 H104 O20 . 0.98 2.37 2.848(2) 109.4 ?
C56 H105 O20 . 1.00 2.27 2.9822(19) 127.1 ?
C59 H75 O19 . 0.99 2.56 3.204(2) 122.8 ?
C61 H77 O20 2_456 1.00 2.51 3.2252(19) 128.5 ?
C68 H86 O17 2_456 0.95 2.62 3.255(2) 124.7 ?
C71 H90 O19 . 0.98 2.47 3.006(2) 114.1 ?
C72 H93 O19 . 0.98 2.43 3.005(2) 117.3 ?

loop_
_geom_torsion_atom_site_label_1
_geom_torsion_atom_site_label_2
_geom_torsion_atom_site_label_3
_geom_torsion_atom_site_label_4
_geom_torsion_site_symmetry_1
_geom_torsion_site_symmetry_2
_geom_torsion_site_symmetry_3
_geom_torsion_site_symmetry_4
_geom_torsion
_geom_torsion_publ_flag
C1 O1 C2 O7 . . . . 10.2(2) ?
C1 O1 C2 C3 . . . . -169.46(14) ?
O7 C2 C3 C9 . . . . 29.8(2) ?
O1 C2 C3 C9 . . . . -150.52(13) ?
O7 C2 C3 C4 . . . . -93.8(2) ?
O1 C2 C3 C4 . . . . 85.86(16) ?
C18 N1 C4 C12 . . . . 149.05(14) ?
C18 N1 C4 C3 . . . . -90.94(15) ?
C18 N1 C4 C5 . . . . 28.73(16) ?
C2 C3 C4 N1 . . . . 54.96(17) ?
C9 C3 C4 N1 . . . . -67.52(16) ?
C2 C3 C4 C12 . . . . 176.11(13) ?
C9 C3 C4 C12 . . . . 53.63(16) ?
C2 C3 C4 C5 . . . . -57.59(16) ?
C9 C3 C4 C5 . . . . 179.93(12) ?
N1 C4 C5 C13 . . . . -26.71(14) ?
C12 C4 C5 C13 . . . . -144.99(13) ?
C3 C4 C5 C13 . . . . 91.29(14) ?
N1 C4 C5 C6 . . . . -155.29(13) ?
C12 C4 C5 C6 . . . . 86.43(16) ?
C3 C4 C5 C6 . . . . -37.29(17) ?
N1 C4 C5 C21 . . . . 86.47(14) ?
C12 C4 C5 C21 . . . . -31.81(17) ?
C3 C4 C5 C21 . . . . -155.53(12) ?
C7 O2 C6 O4 . . . . -1.9(2) ?
C7 O2 C6 C5 . . . . 174.61(13) ?
C13 C5 C6 O4 . . . . -150.97(15) ?
C21 C5 C6 O4 . . . . 87.84(18) ?
C4 C5 C6 O4 . . . . -31.7(2) ?
C13 C5 C6 O2 . . . . 32.45(19) ?
C21 C5 C6 O2 . . . . -88.73(15) ?
C4 C5 C6 O2 . . . . 151.69(13) ?
C6 O2 C7 C20 . . . . 55.0(2) ?
C6 O2 C7 C19 . . . . -68.8(2) ?
C6 O2 C7 C8 . . . . 173.84(16) ?
C2 C3 C9 C10 . . . . -179.63(13) ?
C4 C3 C9 C10 . . . . -55.80(17) ?
C3 C9 C10 O3 . . . . -64.18(17) ?
C3 C9 C10 C11 . . . . 56.62(18) ?
O3 C10 C11 C12 . . . . 61.99(18) ?
C9 C10 C11 C12 . . . . -57.07(18) ?
C10 C11 C12 C4 . . . . 58.32(18) ?
N1 C4 C12 C11 . . . . 65.97(17) ?
C3 C4 C12 C11 . . . . -55.16(17) ?
C5 C4 C12 C11 . . . . 178.85(13) ?
C6 C5 C13 C14 . . . . -43.1(3) ?
C21 C5 C13 C14 . . . . 77.6(2) ?
C4 C5 C13 C14 . . . . -168.18(18) ?
C6 C5 C13 C18 . . . . 141.89(15) ?
C21 C5 C13 C18 . . . . -97.41(15) ?
C4 C5 C13 C18 . . . . 16.81(16) ?
C18 C13 C14 C15 . . . . -3.1(3) ?
C5 C13 C14 C15 . . . . -177.64(17) ?
C13 C14 C15 C16 . . . . 0.4(3) ?
C14 C15 C16 C17 . . . . 1.7(3) ?
C15 C16 C17 C18 . . . . -0.9(3) ?
C16 C17 C18 N1 . . . . 177.21(17) ?
C16 C17 C18 C13 . . . . -1.9(3) ?
C4 N1 C18 C17 . . . . 161.11(17) ?
C4 N1 C18 C13 . . . . -19.74(18) ?
C14 C13 C18 C17 . . . . 3.9(3) ?
C5 C13 C18 C17 . . . . 179.65(16) ?
C14 C13 C18 N1 . . . . -175.29(15) ?
C5 C13 C18 N1 . . . . 0.46(18) ?
C22 O5 C21 O6 . . . . 1.1(3) ?
C22 O5 C21 C5 . . . . -178.41(13) ?
C13 C5 C21 O6 . . . . 35.8(2) ?
C6 C5 C21 O6 . . . . 163.97(17) ?
C4 C5 C21 O6 . . . . -73.5(2) ?
C13 C5 C21 O5 . . . . -144.68(14) ?
C6 C5 C21 O5 . . . . -16.54(18) ?
C4 C5 C21 O5 . . . . 105.94(15) ?
C21 O5 C22 C24 . . . . -60.2(2) ?
C21 O5 C22 C23 . . . . -178.08(15) ?
C21 O5 C22 C25 . . . . 65.0(2) ?
C28 O8 C27 C40 . . . . 63.03(19) ?
C28 O8 C27 C41 . . . . -178.87(15) ?
C28 O8 C27 C26 . . . . -61.46(19) ?
C27 O8 C28 O10 . . . . 1.3(3) ?
C27 O8 C28 C29 . . . . -178.10(12) ?
O10 C28 C29 C39 . . . . 23.5(2) ?
O8 C28 C29 C39 . . . . -157.07(13) ?
O10 C28 C29 C42 . . . . 151.87(16) ?
O8 C28 C29 C42 . . . . -28.68(17) ?
O10 C28 C29 C30 . . . . -85.68(19) ?
O8 C28 C29 C30 . . . . 93.77(15) ?
C34 N2 C30 C47 . . . . 150.51(13) ?
C34 N2 C30 C31 . . . . -89.17(15) ?
C34 N2 C30 C29 . . . . 30.74(15) ?
C39 C29 C30 N2 . . . . -30.23(14) ?
C42 C29 C30 N2 . . . . -159.95(12) ?
C28 C29 C30 N2 . . . . 82.38(14) ?
C39 C29 C30 C47 . . . . -148.27(13) ?
C42 C29 C30 C47 . . . . 82.01(16) ?
C28 C29 C30 C47 . . . . -35.65(17) ?
C39 C29 C30 C31 . . . . 88.59(14) ?
C42 C29 C30 C31 . . . . -41.13(17) ?
C28 C29 C30 C31 . . . . -158.79(12) ?
N2 C30 C31 C32 . . . . 56.82(17) ?
C47 C30 C31 C32 . . . . 178.53(13) ?
C29 C30 C31 C32 . . . . -55.71(17) ?
N2 C30 C31 C50 . . . . -65.97(16) ?
C47 C30 C31 C50 . . . . 55.74(16) ?
C29 C30 C31 C50 . . . . -178.50(12) ?
C33 O9 C32 O14 . . . . 10.3(2) ?
C33 O9 C32 C31 . . . . -169.99(15) ?
C50 C31 C32 O14 . . . . 30.6(2) ?
C30 C31 C32 O14 . . . . -92.7(2) ?
C50 C31 C32 O9 . . . . -149.03(14) ?
C30 C31 C32 O9 . . . . 87.60(16) ?
C30 N2 C34 C35 . . . . 161.47(16) ?
C30 N2 C34 C39 . . . . -19.37(18) ?
C39 C34 C35 C36 . . . . 0.0(3) ?
N2 C34 C35 C36 . . . . 179.04(16) ?
C34 C35 C36 C37 . . . . -1.1(3) ?
C35 C36 C37 C38 . . . . 0.5(3) ?
C36 C37 C38 C39 . . . . 1.3(3) ?
C37 C38 C39 C34 . . . . -2.4(3) ?
C37 C38 C39 C29 . . . . -176.25(17) ?
C35 C34 C39 C38 . . . . 1.8(3) ?
N2 C34 C39 C38 . . . . -177.38(15) ?
C35 C34 C39 C29 . . . . 177.08(15) ?
N2 C34 C39 C29 . . . . -2.13(18) ?
C42 C29 C39 C38 . . . . -39.1(3) ?
C28 C29 C39 C38 . . . . 80.9(2) ?
C30 C29 C39 C38 . . . . -165.05(18) ?
C42 C29 C39 C34 . . . . 146.51(14) ?
C28 C29 C39 C34 . . . . -93.49(15) ?
C30 C29 C39 C34 . . . . 20.57(16) ?
C43 O11 C42 O12 . . . . -3.3(2) ?
C43 O11 C42 C29 . . . . 172.22(14) ?
C39 C29 C42 O12 . . . . -146.93(15) ?
C28 C29 C42 O12 . . . . 92.55(18) ?
C30 C29 C42 O12 . . . . -26.8(2) ?
C39 C29 C42 O11 . . . . 37.40(19) ?
C28 C29 C42 O11 . . . . -83.12(15) ?
C30 C29 C42 O11 . . . . 157.51(13) ?
C42 O11 C43 C46 . . . . -67.9(2) ?
C42 O11 C43 C45 . . . . 174.83(18) ?
C42 O11 C43 C44 . . . . 55.8(2) ?
N2 C30 C47 C48 . . . . 66.36(17) ?
C31 C30 C47 C48 . . . . -55.80(17) ?
C29 C30 C47 C48 . . . . 178.53(13) ?
C30 C47 C48 C49 . . . . 56.65(18) ?
C47 C48 C49 O13 . . . . 64.45(18) ?
C47 C48 C49 C50 . . . . -54.55(18) ?
O13 C49 C50 C31 . . . . -65.83(18) ?
C48 C49 C50 C31 . . . . 55.46(19) ?
C32 C31 C50 C49 . . . . 179.14(14) ?
C30 C31 C50 C49 . . . . -56.97(18) ?
C53 O15 C52 C75 . . . . -74.3(2) ?
C53 O15 C52 C74 . . . . 168.28(16) ?
C53 O15 C52 C51 . . . . 49.9(2) ?
C52 O15 C53 O20 . . . . -1.6(2) ?
C52 O15 C53 C54 . . . . 175.63(14) ?
O20 C53 C54 C64 . . . . -156.85(15) ?
O15 C53 C54 C64 . . . . 25.78(19) ?
O20 C53 C54 C69 . . . . 83.47(18) ?
O15 C53 C54 C69 . . . . -93.90(15) ?
O20 C53 C54 C55 . . . . -37.6(2) ?
O15 C53 C54 C55 . . . . 145.01(13) ?
C63 N3 C55 C59 . . . . 147.20(13) ?
C63 N3 C55 C56 . . . . -91.78(15) ?
C63 N3 C55 C54 . . . . 27.72(15) ?
C64 C54 C55 N3 . . . . -25.61(14) ?
C53 C54 C55 N3 . . . . -154.35(12) ?
C69 C54 C55 N3 . . . . 86.22(14) ?
C64 C54 C55 C59 . . . . -143.57(13) ?
C53 C54 C55 C59 . . . . 87.69(16) ?
C69 C54 C55 C59 . . . . -31.75(17) ?
C64 C54 C55 C56 . . . . 92.43(14) ?
C53 C54 C55 C56 . . . . -36.31(17) ?
C69 C54 C55 C56 . . . . -155.75(12) ?
N3 C55 C56 C57 . . . . 49.31(17) ?
C59 C55 C56 C57 . . . . 170.99(13) ?
C54 C55 C56 C57 . . . . -63.24(16) ?
N3 C55 C56 C62 . . . . -72.27(16) ?
C59 C55 C56 C62 . . . . 49.41(16) ?
C54 C55 C56 C62 . . . . 175.18(12) ?
C58 O16 C57 O21 . . . . 8.8(2) ?
C58 O16 C57 C56 . . . . -171.21(14) ?
C62 C56 C57 O21 . . . . 34.3(2) ?
C55 C56 C57 O21 . . . . -89.73(19) ?
C62 C56 C57 O16 . . . . -145.78(13) ?
C55 C56 C57 O16 . . . . 90.23(16) ?
N3 C55 C59 C60 . . . . 69.39(17) ?
C56 C55 C59 C60 . . . . -52.33(17) ?
C54 C55 C59 C60 . . . . -178.09(13) ?
C55 C59 C60 C61 . . . . 58.80(17) ?
C59 C60 C61 O17 . . . . 60.26(17) ?
C59 C60 C61 C62 . . . . -59.22(17) ?
O17 C61 C62 C56 . . . . -63.33(17) ?
C60 C61 C62 C56 . . . . 57.38(17) ?
C57 C56 C62 C61 . . . . -176.58(13) ?
C55 C56 C62 C61 . . . . -53.44(17) ?
C55 N3 C63 C68 . . . . 162.20(16) ?
C55 N3 C63 C64 . . . . -19.10(18) ?
C68 C63 C64 C65 . . . . 5.6(2) ?
N3 C63 C64 C65 . . . . -173.25(14) ?
C68 C63 C64 C54 . . . . 179.33(15) ?
N3 C63 C64 C54 . . . . 0.53(18) ?
C53 C54 C64 C65 . . . . -46.3(2) ?
C69 C54 C64 C65 . . . . 74.0(2) ?
C55 C54 C64 C65 . . . . -171.06(17) ?
C53 C54 C64 C63 . . . . 140.80(14) ?
C69 C54 C64 C63 . . . . -98.86(15) ?
C55 C54 C64 C63 . . . . 16.08(16) ?
C63 C64 C65 C66 . . . . -3.5(2) ?
C54 C64 C65 C66 . . . . -175.65(16) ?
C64 C65 C66 C67 . . . . -0.8(3) ?
C65 C66 C67 C68 . . . . 3.2(3) ?
N3 C63 C68 C67 . . . . 175.46(16) ?
C64 C63 C68 C67 . . . . -3.1(2) ?
C66 C67 C68 C63 . . . . -1.2(3) ?
C70 O18 C69 O19 . . . . -1.3(3) ?
C70 O18 C69 C54 . . . . 177.72(13) ?
C64 C54 C69 O19 . . . . 44.4(2) ?
C53 C54 C69 O19 . . . . 172.20(16) ?
C55 C54 C69 O19 . . . . -64.9(2) ?
C64 C54 C69 O18 . . . . -134.67(14) ?
C53 C54 C69 O18 . . . . -6.83(18) ?
C55 C54 C69 O18 . . . . 116.05(14) ?
C69 O18 C70 C72 . . . . 63.48(19) ?
C69 O18 C70 C71 . . . . -61.7(2) ?
C69 O18 C70 C73 . . . . -179.23(15) ?
